data_2019849
loop_
_publ_author_name
'Vimala, G.'
'Haribabu, J.'
'Karvembu, R.'
'Kumar, B. V. N. Phani'
'SubbiahPandi, A.'

_publ_section_title
;
 Crystal structure of
 (Z)-2-(1-benzyl-2-oxoindolin-3-ylidene)-N-phenylhydrazine-1-carbothioamide
;
_journal_coeditor_code SU5069
_journal_issue 3
_journal_name_full 'Acta Crystallographica Section E Crystallographic Communications'
_journal_page_first o160
_journal_paper_doi 10.1107/S2056989015002248
_journal_volume 71
_journal_year 2015
_chemical_formula_iupac 'C22 H18 N4 O S'
_chemical_formula_moiety 'C22 H18 N4 O S'
_chemical_formula_sum 'C22 H18 N4 O S'
_chemical_formula_weight 386.46
_chemical_name_systematic (<i>Z</i>)-2-(1-Benzyl-2-oxoindolin-3-ylidene)-<i>N</i>-phenylhydrazine-1-carbothioamide
_space_group_IT_number 2
_symmetry_cell_setting triclinic
_symmetry_space_group_name_Hall '-P 1'
_symmetry_space_group_name_H-M 'P -1'
_atom_sites_solution_hydrogens geom
_atom_sites_solution_primary direct
_atom_sites_solution_secondary difmap
_audit_creation_method SHELXL-97
_cell_angle_alpha 79.1210(10)
_cell_angle_beta 88.628(2)
_cell_angle_gamma 81.8500(10)
_cell_formula_units_Z 8
_cell_length_a 11.2426(3)
_cell_length_b 11.4899(3)
_cell_length_c 30.3720(9)
_cell_measurement_reflns_used 6770
_cell_measurement_temperature 293(2)
_cell_measurement_theta_max 26.52
_cell_measurement_theta_min 2.28
_cell_volume 3813.91(18)
_computing_cell_refinement
;
APEX2 and SAINT (Bruker, 2004)
;
_computing_data_collection
;
APEX2 (Bruker, 2004)
;
_computing_data_reduction
;
SAINT and XPREP (Bruker, 2004)
;
_computing_molecular_graphics
;
PLATON (Spek, 2009)
;
_computing_publication_material
;
SHELXL97 (Sheldrick, 2008) and PLATON (Spek, 2009)
;
_computing_structure_refinement
;
SHELXL97 (Sheldrick, 2008)
;
_computing_structure_solution
;
SIR92 (Altomare <i>et al.</i>,  1993)
;
_diffrn_ambient_temperature 293(2)
_diffrn_measured_fraction_theta_full 0.996
_diffrn_measured_fraction_theta_max 0.996
_diffrn_measurement_device_type 'Bruker Kappa APEXII CCD'
_diffrn_measurement_method '\w and \f scan'
_diffrn_radiation_monochromator graphite
_diffrn_radiation_source 'fine-focus sealed tube'
_diffrn_radiation_type MoK\a
_diffrn_radiation_wavelength 0.71073
_diffrn_reflns_av_R_equivalents 0.0860
_diffrn_reflns_av_sigmaI/netI 0.0970
_diffrn_reflns_limit_h_max 13
_diffrn_reflns_limit_h_min -13
_diffrn_reflns_limit_k_max 13
_diffrn_reflns_limit_k_min -13
_diffrn_reflns_limit_l_max 36
_diffrn_reflns_limit_l_min -36
_diffrn_reflns_number 66921
_diffrn_reflns_theta_full 25.00
_diffrn_reflns_theta_max 25.00
_diffrn_reflns_theta_min 1.82
_exptl_absorpt_coefficient_mu 0.190
_exptl_absorpt_correction_T_max 0.9451
_exptl_absorpt_correction_T_min 0.9364
_exptl_absorpt_correction_type multi-scan
_exptl_absorpt_process_details
;
(SADABS; Bruker, 2004)
;
_exptl_crystal_colour colourless
_exptl_crystal_density_diffrn 1.346
_exptl_crystal_density_method 'not measured'
_exptl_crystal_description block
_exptl_crystal_F_000 1616
_exptl_crystal_size_max 0.35
_exptl_crystal_size_mid 0.30
_exptl_crystal_size_min 0.30
_refine_diff_density_max 0.241
_refine_diff_density_min -0.263
_refine_ls_extinction_coef 0.00065(18)
_refine_ls_extinction_expression Fc^*^=kFc[1+0.001xFc^2^\l^3^/sin(2\q)]^-1/4^
_refine_ls_extinction_method
;
SHELXL97 (Sheldrick, 2008)
;
_refine_ls_goodness_of_fit_ref 0.986
_refine_ls_hydrogen_treatment constr
_refine_ls_matrix_type full
_refine_ls_number_parameters 1011
_refine_ls_number_reflns 13397
_refine_ls_number_restraints 72
_refine_ls_restrained_S_all 0.988
_refine_ls_R_factor_all 0.1670
_refine_ls_R_factor_gt 0.0525
_refine_ls_shift/su_max 0.001
_refine_ls_shift/su_mean 0.000
_refine_ls_structure_factor_coef Fsqd
_refine_ls_weighting_details 'calc w=1/[\s^2^(Fo^2^)+(0.0578P)^2^] where P=(Fo^2^+2Fc^2^)/3'
_refine_ls_weighting_scheme calc
_refine_ls_wR_factor_gt 0.1116
_refine_ls_wR_factor_ref 0.1556
_reflns_number_gt 5697
_reflns_number_total 13397
_reflns_threshold_expression I>2sigma(I)
_cod_data_source_file su5069sup1.cif
_cod_data_source_block I
_cod_database_code 2019849
_cod_database_fobs_code 2019849

loop_
_symmetry_equiv_pos_as_xyz
'x, y, z'
'-x, -y, -z'

loop_
_atom_site_type_symbol
_atom_site_label
_atom_site_fract_x
_atom_site_fract_y
_atom_site_fract_z
_atom_site_U_iso_or_equiv
_atom_site_adp_type
_atom_site_calc_flag
_atom_site_refinement_flags
_atom_site_occupancy
_atom_site_symmetry_multiplicity
C C1 0.4308(5) 0.1425(4) 0.59335(16) 0.0730(15) Uani d . 1 1
H H1 0.4028 0.0746 0.5875 0.088 Uiso calc R 1 1
C C2 0.5234(5) 0.1865(5) 0.56815(18) 0.0925(18) Uani d . 1 1
H H2 0.5582 0.1481 0.5457 0.111 Uiso calc R 1 1
C C3 0.5641(5) 0.2871(6) 0.5763(2) 0.0974(19) Uani d . 1 1
H H3 0.6265 0.3174 0.5593 0.117 Uiso calc R 1 1
C C4 0.5134(5) 0.3432(4) 0.6094(2) 0.0840(17) Uani d . 1 1
H H4 0.5410 0.4117 0.6149 0.101 Uiso calc R 1 1
C C5 0.4210(4) 0.2976(4) 0.63481(15) 0.0659(14) Uani d . 1 1
H H5 0.3868 0.3356 0.6575 0.079 Uiso calc R 1 1
C C6 0.3792(4) 0.1967(4) 0.62687(14) 0.0550(12) Uani d . 1 1
C C7 0.2791(4) 0.1416(4) 0.65306(13) 0.0606(13) Uani d . 1 1
H H7A 0.2046 0.1706 0.6366 0.073 Uiso calc R 1 1
H H7B 0.2945 0.0556 0.6549 0.073 Uiso calc R 1 1
C C8 0.1921(4) 0.2667(4) 0.71005(15) 0.0537(12) Uani d . 1 1
C C9 0.1293(4) 0.3636(4) 0.68257(16) 0.0665(14) Uani d . 1 1
H H9 0.1285 0.3693 0.6516 0.080 Uiso calc R 1 1
C C10 0.0681(4) 0.4515(4) 0.70247(19) 0.0719(15) Uani d . 1 1
H H10 0.0256 0.5185 0.6846 0.086 Uiso calc R 1 1
C C11 0.0681(4) 0.4433(4) 0.74804(18) 0.0696(14) Uani d . 1 1
H H11 0.0255 0.5047 0.7605 0.084 Uiso calc R 1 1
C C12 0.1304(4) 0.3452(4) 0.77597(15) 0.0589(13) Uani d . 1 1
H H12 0.1306 0.3396 0.8069 0.071 Uiso calc R 1 1
C C13 0.1917(4) 0.2568(4) 0.75615(14) 0.0481(11) Uani d . 1 1
C C14 0.2628(4) 0.1443(3) 0.77424(14) 0.0446(11) Uani d . 1 1
C C15 0.3084(4) 0.0874(4) 0.73554(14) 0.0494(12) Uani d . 1 1
C C16 0.3670(4) -0.0559(3) 0.87169(13) 0.0448(11) Uani d . 1 1
C C17 0.3236(4) -0.0010(3) 0.94674(13) 0.0482(12) Uani d . 1 1
C C18 0.2405(5) 0.0756(4) 0.96406(15) 0.0721(15) Uani d . 1 1
H H18 0.1903 0.1339 0.9450 0.087 Uiso calc R 1 1
C C19 0.2301(5) 0.0670(5) 1.01031(19) 0.0894(18) Uani d . 1 1
H H19 0.1739 0.1201 1.0222 0.107 Uiso calc R 1 1
C C20 0.3022(6) -0.0190(5) 1.03778(17) 0.093(2) Uani d . 1 1
H H20 0.2957 -0.0254 1.0687 0.112 Uiso calc R 1 1
C C21 0.3837(5) -0.0955(5) 1.02036(16) 0.0872(18) Uani d . 1 1
H H21 0.4330 -0.1547 1.0395 0.105 Uiso calc R 1 1
C C22 0.3951(5) -0.0873(4) 0.97432(15) 0.0731(15) Uani d . 1 1
H H22 0.4513 -0.1407 0.9626 0.088 Uiso calc R 1 1
C C23 0.8843(5) 0.2667(5) 0.91713(18) 0.0883(17) Uani d . 1 1
H H23 0.8416 0.2037 0.9280 0.106 Uiso calc R 1 1
C C24 0.9653(7) 0.2974(7) 0.9441(2) 0.122(3) Uani d . 1 1
H H24 0.9759 0.2560 0.9734 0.147 Uiso calc R 1 1
C C25 1.0303(7) 0.3868(7) 0.9289(3) 0.127(3) Uani d . 1 1
H H25 1.0868 0.4057 0.9473 0.153 Uiso calc R 1 1
C C26 1.0119(5) 0.4485(5) 0.8865(2) 0.102(2) Uani d . 1 1
H H26 1.0562 0.5103 0.8757 0.122 Uiso calc R 1 1
C C27 0.9285(5) 0.4204(5) 0.85956(17) 0.0764(15) Uani d . 1 1
H H27 0.9148 0.4651 0.8308 0.092 Uiso calc R 1 1
C C28 0.8655(4) 0.3277(4) 0.87440(15) 0.0551(12) Uani d . 1 1
C C29 0.7754(4) 0.2896(4) 0.84633(13) 0.0650(13) Uani d . 1 1
H H29A 0.7998 0.2062 0.8445 0.078 Uiso calc R 1 1
H H29B 0.6983 0.2952 0.8614 0.078 Uiso calc R 1 1
C C30 0.6915(4) 0.4712(4) 0.78936(15) 0.0527(12) Uani d . 1 1
C C31 0.6287(5) 0.5411(5) 0.81688(15) 0.0692(14) Uani d . 1 1
H H31 0.6255 0.5147 0.8477 0.083 Uiso calc R 1 1
C C32 0.5713(5) 0.6508(5) 0.7969(2) 0.0784(16) Uani d . 1 1
H H32 0.5299 0.7006 0.8147 0.094 Uiso calc R 1 1
C C33 0.5732(4) 0.6895(4) 0.75107(19) 0.0729(15) Uani d . 1 1
H H33 0.5332 0.7646 0.7386 0.087 Uiso calc R 1 1
C C34 0.6338(4) 0.6183(4) 0.72355(16) 0.0615(13) Uani d . 1 1
H H34 0.6345 0.6435 0.6926 0.074 Uiso calc R 1 1
C C35 0.6929(4) 0.5091(4) 0.74348(14) 0.0483(11) Uani d . 1 1
C C36 0.7632(4) 0.4136(3) 0.72551(14) 0.0441(11) Uani d . 1 1
C C37 0.8055(4) 0.3168(4) 0.76421(14) 0.0477(11) Uani d . 1 1
C C38 0.8705(4) 0.3113(3) 0.62843(13) 0.0442(11) Uani d . 1 1
C C39 0.8292(4) 0.4437(3) 0.55339(13) 0.0456(11) Uani d . 1 1
C C40 0.7483(5) 0.5406(4) 0.53586(16) 0.0717(15) Uani d . 1 1
H H40 0.7012 0.5825 0.5549 0.086 Uiso calc R 1 1
C C41 0.7362(5) 0.5762(4) 0.49040(19) 0.0921(18) Uani d . 1 1
H H41 0.6802 0.6416 0.4786 0.110 Uiso calc R 1 1
C C42 0.8067(6) 0.5153(5) 0.46216(17) 0.0877(18) Uani d . 1 1
H H42 0.7998 0.5398 0.4312 0.105 Uiso calc R 1 1
C C43 0.8859(5) 0.4197(5) 0.47991(17) 0.0858(18) Uani d . 1 1
H H43 0.9324 0.3774 0.4609 0.103 Uiso calc R 1 1
C C44 0.8996(5) 0.3830(4) 0.52544(15) 0.0683(14) Uani d . 1 1
H H44 0.9561 0.3178 0.5371 0.082 Uiso calc R 1 1
C C45 0.9260(5) -0.2562(4) 0.89871(16) 0.0718(15) Uani d . 1 1
H H45 0.8977 -0.3298 0.9042 0.086 Uiso calc R 1 1
C C46 1.0188(5) -0.2397(6) 0.92375(17) 0.0920(18) Uani d . 1 1
H H46 1.0545 -0.3023 0.9454 0.110 Uiso calc R 1 1
C C47 1.0595(5) -0.1317(6) 0.91714(18) 0.0905(18) Uani d . 1 1
H H47 1.1216 -0.1197 0.9347 0.109 Uiso calc R 1 1
C C48 1.0087(5) -0.0414(5) 0.88459(19) 0.0784(16) Uani d . 1 1
H H48 1.0366 0.0323 0.8798 0.094 Uiso calc R 1 1
C C49 0.9157(4) -0.0588(4) 0.85858(15) 0.0590(12) Uani d . 1 1
H H49 0.8819 0.0032 0.8363 0.071 Uiso calc R 1 1
C C50 0.8730(4) -0.1665(4) 0.86547(13) 0.0493(11) Uani d . 1 1
C C51 0.7730(4) -0.1932(4) 0.83898(13) 0.0575(12) Uani d . 1 1
H H51A 0.7868 -0.2774 0.8371 0.069 Uiso calc R 1 1
H H51B 0.6983 -0.1791 0.8550 0.069 Uiso calc R 1 1
C C52 0.6883(4) -0.0110(4) 0.78161(14) 0.0480(11) Uani d . 1 1
C C53 0.6259(4) 0.0589(4) 0.80913(15) 0.0581(13) Uani d . 1 1
H H53 0.6252 0.0342 0.8401 0.070 Uiso calc R 1 1
C C54 0.5644(4) 0.1675(4) 0.78837(17) 0.0643(14) Uani d . 1 1
H H54 0.5214 0.2167 0.8060 0.077 Uiso calc R 1 1
C C55 0.5645(4) 0.2051(4) 0.74273(17) 0.0623(13) Uani d . 1 1
H H55 0.5226 0.2792 0.7301 0.075 Uiso calc R 1 1
C C56 0.6266(4) 0.1337(4) 0.71538(14) 0.0535(12) Uani d . 1 1
H H56 0.6262 0.1582 0.6844 0.064 Uiso calc R 1 1
C C57 0.6888(4) 0.0256(4) 0.73531(13) 0.0433(11) Uani d . 1 1
C C58 0.7596(4) -0.0699(3) 0.71757(14) 0.0431(11) Uani d . 1 1
C C59 0.8039(4) -0.1651(4) 0.75693(13) 0.0465(11) Uani d . 1 1
C C60 0.8641(4) -0.1789(3) 0.62138(13) 0.0438(11) Uani d . 1 1
C C61 0.8310(4) -0.0578(3) 0.54467(13) 0.0451(11) Uani d . 1 1
C C62 0.8337(4) 0.0574(4) 0.52315(15) 0.0685(14) Uani d . 1 1
H H62 0.8338 0.1171 0.5400 0.082 Uiso calc R 1 1
C C63 0.8365(5) 0.0871(4) 0.47749(16) 0.0807(16) Uani d . 1 1
H H63 0.8400 0.1658 0.4635 0.097 Uiso calc R 1 1
C C64 0.8339(5) 0.0012(5) 0.45270(15) 0.0757(15) Uani d . 1 1
H H64 0.8343 0.0210 0.4216 0.091 Uiso calc R 1 1
C C65 0.8308(4) -0.1137(4) 0.47322(14) 0.0689(14) Uani d . 1 1
H H65 0.8305 -0.1727 0.4561 0.083 Uiso calc R 1 1
C C66 0.8281(4) -0.1441(4) 0.51944(13) 0.0596(13) Uani d . 1 1
H H66 0.8243 -0.2229 0.5333 0.071 Uiso calc R 1 1
C C67 0.3862(5) 0.6784(4) 0.59113(17) 0.0817(16) Uani d U 1 1
H H67 0.3455 0.6231 0.5812 0.098 Uiso calc R 1 1
C C68 0.4691(6) 0.7320(6) 0.56366(19) 0.105(2) Uani d U 1 1
H H68 0.4823 0.7148 0.5351 0.126 Uiso calc R 1 1
C C69 0.5310(6) 0.8090(6) 0.5779(2) 0.105(2) Uani d U 1 1
H H69 0.5893 0.8431 0.5596 0.126 Uiso calc R 1 1
C C70 0.5094(5) 0.8373(4) 0.6184(2) 0.0902(17) Uani d U 1 1
H H70 0.5522 0.8911 0.6282 0.108 Uiso calc R 1 1
C C71 0.4224(4) 0.7856(4) 0.64582(15) 0.0671(13) Uani d U 1 1
H H71 0.4054 0.8071 0.6736 0.080 Uiso calc R 1 1
C C72 0.3621(4) 0.7039(4) 0.63229(14) 0.0497(11) Uani d U 1 1
C C73 0.2704(4) 0.6419(4) 0.66060(13) 0.0596(13) Uani d . 1 1
H H73A 0.1929 0.6662 0.6459 0.072 Uiso calc R 1 1
H H73B 0.2909 0.5564 0.6621 0.072 Uiso calc R 1 1
C C74 0.1903(4) 0.7660(4) 0.71799(14) 0.0501(12) Uani d . 1 1
C C75 0.1282(4) 0.8646(4) 0.69089(15) 0.0629(14) Uani d . 1 1
H H75 0.1259 0.8712 0.6599 0.076 Uiso calc R 1 1
C C76 0.0699(4) 0.9528(4) 0.71167(17) 0.0665(14) Uani d . 1 1
H H76 0.0280 1.0206 0.6941 0.080 Uiso calc R 1 1
C C77 0.0710(4) 0.9446(4) 0.75736(16) 0.0619(13) Uani d . 1 1
H H77 0.0309 1.0064 0.7702 0.074 Uiso calc R 1 1
C C78 0.1319(4) 0.8444(4) 0.78415(14) 0.0550(12) Uani d . 1 1
H H78 0.1327 0.8372 0.8152 0.066 Uiso calc R 1 1
C C79 0.1913(4) 0.7556(3) 0.76387(13) 0.0448(11) Uani d . 1 1
C C80 0.2605(4) 0.6412(3) 0.78177(13) 0.0443(11) Uani d . 1 1
C C81 0.3030(4) 0.5853(4) 0.74258(14) 0.0482(11) Uani d . 1 1
C C82 0.3649(4) 0.4344(3) 0.87802(13) 0.0447(11) Uani d . 1 1
C C83 0.3328(4) 0.4814(3) 0.95437(13) 0.0468(11) Uani d . 1 1
C C84 0.3363(4) 0.5760(4) 0.97534(15) 0.0716(15) Uani d . 1 1
H H84 0.3378 0.6521 0.9584 0.086 Uiso calc R 1 1
C C85 0.3376(5) 0.5592(5) 1.02159(17) 0.0862(17) Uani d . 1 1
H H85 0.3410 0.6238 1.0357 0.103 Uiso calc R 1 1
C C86 0.3339(5) 0.4479(5) 1.04647(15) 0.0787(16) Uani d . 1 1
H H86 0.3334 0.4367 1.0776 0.094 Uiso calc R 1 1
C C87 0.3311(4) 0.3540(4) 1.02593(15) 0.0725(15) Uani d . 1 1
H H87 0.3301 0.2780 1.0431 0.087 Uiso calc R 1 1
C C88 0.3296(4) 0.3690(4) 0.98011(13) 0.0605(13) Uani d . 1 1
H H88 0.3264 0.3038 0.9664 0.073 Uiso calc R 1 1
N N1 0.2633(3) 0.1661(3) 0.69810(11) 0.0541(10) Uani d . 1 1
N N2 0.2796(3) 0.1017(3) 0.81601(11) 0.0464(9) Uani d . 1 1
N N3 0.3455(3) -0.0072(3) 0.82758(10) 0.0472(9) Uani d . 1 1
H H3A 0.3739 -0.0458 0.8071 0.057 Uiso calc R 1 1
N N4 0.3272(3) 0.0179(3) 0.89942(10) 0.0508(9) Uani d . 1 1
H H4A 0.2990 0.0892 0.8863 0.061 Uiso calc R 1 1
N N5 0.7603(3) 0.3580(3) 0.80158(11) 0.0556(10) Uani d . 1 1
N N6 0.7811(3) 0.4142(3) 0.68355(11) 0.0465(9) Uani d . 1 1
N N7 0.8455(3) 0.3161(3) 0.67240(10) 0.0466(9) Uani d . 1 1
H H7 0.8710 0.2561 0.6930 0.056 Uiso calc R 1 1
N N8 0.8344(3) 0.4142(3) 0.60078(11) 0.0530(10) Uani d . 1 1
H H8 0.8099 0.4730 0.6140 0.064 Uiso calc R 1 1
N N9 0.7595(3) -0.1233(3) 0.79404(11) 0.0513(9) Uani d . 1 1
N N10 0.7764(3) -0.0716(3) 0.67580(11) 0.0457(9) Uani d . 1 1
N N11 0.8413(3) -0.1703(3) 0.66506(10) 0.0481(9) Uani d . 1 1
H H11A 0.8688 -0.2286 0.6860 0.058 Uiso calc R 1 1
N N12 0.8267(3) -0.0803(3) 0.59219(10) 0.0484(9) Uani d . 1 1
H H12A 0.7948 -0.0206 0.6038 0.058 Uiso calc R 1 1
N N13 0.2590(3) 0.6647(3) 0.70560(11) 0.0526(10) Uani d . 1 1
N N14 0.2770(3) 0.5973(3) 0.82362(10) 0.0461(9) Uani d . 1 1
N N15 0.3411(3) 0.4869(3) 0.83436(10) 0.0494(9) Uani d . 1 1
H H15 0.3672 0.4493 0.8134 0.059 Uiso calc R 1 1
N N16 0.3292(3) 0.5056(3) 0.90713(10) 0.0515(9) Uani d . 1 1
H H16 0.2993 0.5775 0.8953 0.062 Uiso calc R 1 1
O O1 0.3709(3) -0.0088(2) 0.73653(9) 0.0587(8) Uani d . 1 1
O O2 0.8680(3) 0.2219(2) 0.76334(9) 0.0579(8) Uani d . 1 1
O O3 0.8657(3) -0.2600(2) 0.75620(9) 0.0569(8) Uani d . 1 1
O O4 0.3647(3) 0.4898(2) 0.74290(9) 0.0577(8) Uani d . 1 1
S S1 0.43742(12) -0.19389(9) 0.88417(4) 0.0692(4) Uani d . 1 1
S S2 0.93895(12) 0.18469(9) 0.61623(4) 0.0623(4) Uani d . 1 1
S S3 0.93619(13) -0.30667(10) 0.61162(4) 0.0708(4) Uani d . 1 1
S S4 0.43512(12) 0.29630(9) 0.88779(4) 0.0675(4) Uani d . 1 1

loop_
_atom_site_aniso_label
_atom_site_aniso_U_11
_atom_site_aniso_U_22
_atom_site_aniso_U_33
_atom_site_aniso_U_12
_atom_site_aniso_U_13
_atom_site_aniso_U_23
C1 0.075(4) 0.076(3) 0.066(4) -0.021(3) 0.002(3) 0.000(3)
C2 0.086(5) 0.105(5) 0.084(4) -0.012(4) 0.022(4) -0.015(3)
C3 0.079(5) 0.106(5) 0.098(5) -0.029(4) 0.015(4) 0.013(4)
C4 0.066(4) 0.073(4) 0.108(5) -0.022(3) -0.004(4) 0.007(3)
C5 0.055(4) 0.060(3) 0.079(4) -0.016(3) -0.005(3) 0.003(3)
C6 0.056(3) 0.061(3) 0.043(3) -0.011(3) -0.006(2) 0.007(2)
C7 0.067(4) 0.077(3) 0.042(3) -0.030(3) -0.004(2) -0.007(2)
C8 0.042(3) 0.054(3) 0.061(3) -0.013(2) -0.009(2) 0.006(3)
C9 0.058(4) 0.070(3) 0.064(3) -0.022(3) -0.015(3) 0.018(3)
C10 0.050(4) 0.057(3) 0.092(4) -0.006(3) -0.007(3) 0.026(3)
C11 0.048(4) 0.053(3) 0.099(4) 0.001(3) 0.007(3) 0.002(3)
C12 0.050(3) 0.048(3) 0.076(3) -0.006(2) -0.001(3) -0.003(3)
C13 0.042(3) 0.048(3) 0.051(3) -0.008(2) -0.008(2) 0.003(2)
C14 0.044(3) 0.049(3) 0.041(3) -0.012(2) -0.001(2) -0.005(2)
C15 0.052(3) 0.053(3) 0.044(3) -0.021(3) -0.002(2) 0.001(2)
C16 0.051(3) 0.043(2) 0.040(3) -0.008(2) 0.002(2) -0.005(2)
C17 0.063(4) 0.041(2) 0.043(3) -0.009(2) 0.003(2) -0.013(2)
C18 0.101(5) 0.058(3) 0.055(3) 0.002(3) 0.002(3) -0.016(2)
C19 0.118(6) 0.082(4) 0.075(4) -0.012(4) 0.027(4) -0.035(3)
C20 0.149(7) 0.087(4) 0.049(4) -0.036(4) 0.013(4) -0.015(3)
C21 0.127(6) 0.081(4) 0.048(4) 0.001(4) -0.016(3) -0.008(3)
C22 0.101(5) 0.061(3) 0.051(3) 0.008(3) -0.008(3) -0.007(2)
C23 0.099(5) 0.099(4) 0.066(4) -0.006(4) -0.020(3) -0.017(3)
C24 0.115(7) 0.168(7) 0.079(5) 0.012(5) -0.032(5) -0.030(5)
C25 0.083(6) 0.174(8) 0.139(8) 0.025(5) -0.060(6) -0.089(7)
C26 0.053(4) 0.124(5) 0.152(6) -0.022(4) -0.002(4) -0.079(5)
C27 0.065(4) 0.092(4) 0.083(4) -0.018(3) 0.000(3) -0.036(3)
C28 0.056(4) 0.065(3) 0.049(3) -0.006(3) 0.000(3) -0.025(2)
C29 0.078(4) 0.077(3) 0.047(3) -0.032(3) 0.003(3) -0.015(2)
C30 0.048(3) 0.063(3) 0.057(3) -0.017(3) 0.004(3) -0.033(3)
C31 0.068(4) 0.098(4) 0.056(3) -0.023(3) 0.007(3) -0.044(3)
C32 0.053(4) 0.096(4) 0.107(5) -0.013(3) 0.006(3) -0.068(4)
C33 0.054(4) 0.076(3) 0.099(4) -0.001(3) -0.009(3) -0.048(3)
C34 0.051(3) 0.061(3) 0.076(3) 0.001(3) -0.003(3) -0.029(3)
C35 0.046(3) 0.058(3) 0.047(3) -0.008(2) 0.004(2) -0.026(2)
C36 0.044(3) 0.051(3) 0.041(3) -0.008(2) 0.003(2) -0.018(2)
C37 0.049(3) 0.058(3) 0.043(3) -0.015(3) 0.002(2) -0.021(2)
C38 0.046(3) 0.046(3) 0.042(3) -0.005(2) -0.005(2) -0.014(2)
C39 0.055(3) 0.044(2) 0.041(3) -0.013(2) 0.005(2) -0.013(2)
C40 0.095(4) 0.051(3) 0.062(3) 0.003(3) -0.005(3) -0.003(2)
C41 0.120(6) 0.072(4) 0.073(4) -0.004(4) -0.024(4) 0.011(3)
C42 0.136(6) 0.082(4) 0.047(3) -0.038(4) -0.007(4) 0.001(3)
C43 0.129(6) 0.073(4) 0.054(4) -0.017(4) 0.022(3) -0.010(3)
C44 0.091(4) 0.058(3) 0.053(3) -0.005(3) 0.008(3) -0.007(3)
C45 0.081(4) 0.072(3) 0.064(3) -0.020(3) -0.005(3) -0.011(3)
C46 0.091(5) 0.109(5) 0.074(4) -0.011(4) -0.023(3) -0.009(3)
C47 0.078(5) 0.122(5) 0.081(4) -0.023(4) -0.017(3) -0.033(4)
C48 0.071(4) 0.086(4) 0.095(4) -0.027(3) 0.006(3) -0.048(3)
C49 0.057(4) 0.058(3) 0.066(3) -0.010(3) 0.002(3) -0.021(2)
C50 0.051(3) 0.060(3) 0.040(3) -0.008(3) 0.007(2) -0.018(2)
C51 0.068(4) 0.067(3) 0.041(3) -0.021(3) 0.002(2) -0.010(2)
C52 0.041(3) 0.057(3) 0.053(3) -0.012(2) 0.002(2) -0.024(2)
C53 0.052(3) 0.077(3) 0.054(3) -0.017(3) 0.003(3) -0.031(3)
C54 0.045(3) 0.085(4) 0.077(4) -0.013(3) 0.008(3) -0.049(3)
C55 0.052(4) 0.062(3) 0.079(4) -0.005(3) 0.000(3) -0.032(3)
C56 0.054(3) 0.055(3) 0.054(3) -0.004(2) -0.003(2) -0.019(2)
C57 0.040(3) 0.055(3) 0.040(3) -0.012(2) 0.001(2) -0.019(2)
C58 0.041(3) 0.051(3) 0.042(3) -0.013(2) -0.001(2) -0.014(2)
C59 0.050(3) 0.055(3) 0.040(3) -0.017(3) 0.002(2) -0.015(2)
C60 0.048(3) 0.047(3) 0.038(3) -0.005(2) -0.001(2) -0.013(2)
C61 0.049(3) 0.048(3) 0.037(3) -0.001(2) 0.000(2) -0.008(2)
C62 0.103(5) 0.050(3) 0.052(3) -0.007(3) -0.016(3) -0.009(2)
C63 0.117(5) 0.063(3) 0.059(4) -0.023(3) -0.013(3) 0.006(3)
C64 0.091(4) 0.089(4) 0.043(3) -0.014(3) -0.008(3) -0.001(3)
C65 0.084(4) 0.078(4) 0.045(3) -0.001(3) -0.007(3) -0.019(3)
C66 0.085(4) 0.051(3) 0.042(3) -0.003(3) 0.003(2) -0.013(2)
C67 0.094(4) 0.088(3) 0.060(3) -0.013(3) 0.013(3) -0.008(3)
C68 0.108(5) 0.122(4) 0.078(4) 0.002(4) 0.034(4) -0.018(3)
C69 0.083(5) 0.111(4) 0.101(5) -0.003(4) 0.032(4) 0.018(4)
C70 0.068(4) 0.076(3) 0.118(4) -0.012(3) 0.001(4) 0.007(3)
C71 0.061(3) 0.071(3) 0.064(3) -0.011(3) 0.001(3) 0.001(2)
C72 0.053(3) 0.050(2) 0.043(3) -0.006(2) -0.002(2) 0.001(2)
C73 0.073(4) 0.072(3) 0.039(3) -0.028(3) 0.000(2) -0.010(2)
C74 0.052(3) 0.049(3) 0.045(3) -0.015(2) -0.006(2) 0.006(2)
C75 0.064(4) 0.066(3) 0.052(3) -0.019(3) -0.007(3) 0.014(3)
C76 0.049(4) 0.058(3) 0.080(4) -0.010(3) -0.007(3) 0.020(3)
C77 0.052(4) 0.054(3) 0.074(4) -0.004(2) 0.003(3) -0.001(3)
C78 0.054(3) 0.052(3) 0.055(3) -0.006(2) 0.000(2) 0.001(2)
C79 0.041(3) 0.046(3) 0.045(3) -0.007(2) -0.002(2) 0.001(2)
C80 0.043(3) 0.045(2) 0.041(3) -0.007(2) 0.001(2) -0.001(2)
C81 0.049(3) 0.050(3) 0.046(3) -0.013(2) 0.001(2) -0.005(2)
C82 0.049(3) 0.043(2) 0.039(3) -0.005(2) -0.002(2) -0.001(2)
C83 0.055(3) 0.050(3) 0.033(2) -0.005(2) 0.002(2) -0.003(2)
C84 0.104(5) 0.055(3) 0.058(3) -0.014(3) 0.015(3) -0.014(2)
C85 0.126(5) 0.081(4) 0.064(4) -0.027(4) 0.012(3) -0.034(3)
C86 0.101(5) 0.097(4) 0.039(3) -0.019(4) 0.003(3) -0.012(3)
C87 0.100(5) 0.068(3) 0.044(3) -0.005(3) 0.006(3) -0.002(3)
C88 0.083(4) 0.056(3) 0.040(3) -0.005(3) 0.001(2) -0.007(2)
N1 0.061(3) 0.060(2) 0.040(2) -0.017(2) -0.0018(19) -0.0018(19)
N2 0.048(3) 0.045(2) 0.045(2) -0.0060(18) -0.0021(18) -0.0047(17)
N3 0.054(3) 0.043(2) 0.041(2) 0.0038(18) 0.0023(18) -0.0082(16)
N4 0.071(3) 0.0370(19) 0.042(2) 0.0023(18) -0.0008(19) -0.0072(17)
N5 0.072(3) 0.061(2) 0.040(2) -0.017(2) 0.002(2) -0.0183(19)
N6 0.049(3) 0.046(2) 0.048(2) -0.0016(18) 0.0028(18) -0.0199(17)
N7 0.055(3) 0.047(2) 0.037(2) -0.0015(19) 0.0008(17) -0.0103(16)
N8 0.075(3) 0.042(2) 0.043(2) -0.0019(19) 0.0039(19) -0.0129(17)
N9 0.061(3) 0.057(2) 0.038(2) -0.012(2) -0.0010(19) -0.0119(18)
N10 0.047(3) 0.048(2) 0.045(2) -0.0009(18) 0.0053(18) -0.0199(17)
N11 0.060(3) 0.048(2) 0.035(2) 0.0013(19) -0.0034(18) -0.0109(16)
N12 0.060(3) 0.042(2) 0.042(2) 0.0052(18) 0.0044(18) -0.0128(17)
N13 0.065(3) 0.053(2) 0.038(2) -0.010(2) 0.0013(19) -0.0038(18)
N14 0.050(3) 0.043(2) 0.041(2) -0.0048(18) -0.0024(17) 0.0012(16)
N15 0.057(3) 0.044(2) 0.042(2) 0.0042(18) -0.0020(18) -0.0036(17)
N16 0.067(3) 0.0419(19) 0.042(2) 0.0006(18) -0.0021(19) -0.0048(17)
O1 0.067(2) 0.0501(18) 0.059(2) -0.0077(17) 0.0055(17) -0.0101(15)
O2 0.064(2) 0.0516(18) 0.059(2) -0.0006(17) -0.0059(16) -0.0161(15)
O3 0.063(2) 0.0520(18) 0.0554(19) -0.0046(17) -0.0037(16) -0.0118(15)
O4 0.063(2) 0.0520(18) 0.0564(19) -0.0021(17) 0.0033(16) -0.0104(15)
S1 0.0962(11) 0.0468(7) 0.0547(8) 0.0141(7) 0.0095(7) -0.0035(6)
S2 0.0849(10) 0.0486(7) 0.0511(7) 0.0102(6) -0.0063(7) -0.0171(6)
S3 0.0966(11) 0.0592(7) 0.0505(8) 0.0205(7) -0.0063(7) -0.0174(6)
S4 0.0921(11) 0.0503(7) 0.0503(8) 0.0133(7) 0.0025(7) -0.0019(5)

loop_
_atom_type_symbol
_atom_type_description
_atom_type_scat_dispersion_real
_atom_type_scat_dispersion_imag
_atom_type_scat_source
C C 0.0033 0.0016 'International Tables Vol C Tables 4.2.6.8 and 6.1.1.4'
H H 0.0000 0.0000 'International Tables Vol C Tables 4.2.6.8 and 6.1.1.4'
N N 0.0061 0.0033 'International Tables Vol C Tables 4.2.6.8 and 6.1.1.4'
O O 0.0106 0.0060 'International Tables Vol C Tables 4.2.6.8 and 6.1.1.4'
S S 0.1246 0.1234 'International Tables Vol C Tables 4.2.6.8 and 6.1.1.4'

loop_
_geom_angle_atom_site_label_1
_geom_angle_atom_site_label_2
_geom_angle_atom_site_label_3
_geom_angle
C6 C1 C2 121.2(5)
C6 C1 H1 119.4
C2 C1 H1 119.4
C3 C2 C1 119.6(5)
C3 C2 H2 120.2
C1 C2 H2 120.2
C4 C3 C2 120.2(5)
C4 C3 H3 119.9
C2 C3 H3 119.9
C3 C4 C5 119.7(5)
C3 C4 H4 120.1
C5 C4 H4 120.1
C6 C5 C4 120.6(5)
C6 C5 H5 119.7
C4 C5 H5 119.7
C1 C6 C5 118.6(4)
C1 C6 C7 117.6(4)
C5 C6 C7 123.8(4)
N1 C7 C6 114.9(4)
N1 C7 H7A 108.5
C6 C7 H7A 108.5
N1 C7 H7B 108.5
C6 C7 H7B 108.5
H7A C7 H7B 107.5
C9 C8 C13 121.4(5)
C9 C8 N1 128.7(5)
C13 C8 N1 109.9(4)
C10 C9 C8 117.5(5)
C10 C9 H9 121.3
C8 C9 H9 121.3
C9 C10 C11 121.6(5)
C9 C10 H10 119.2
C11 C10 H10 119.2
C10 C11 C12 121.2(5)
C10 C11 H11 119.4
C12 C11 H11 119.4
C13 C12 C11 117.4(4)
C13 C12 H12 121.3
C11 C12 H12 121.3
C12 C13 C8 120.9(4)
C12 C13 C14 132.4(4)
C8 C13 C14 106.7(4)
N2 C14 C13 125.1(4)
N2 C14 C15 127.5(4)
C13 C14 C15 107.4(4)
O1 C15 N1 126.7(4)
O1 C15 C14 128.1(4)
N1 C15 C14 105.2(4)
N4 C16 N3 113.6(3)
N4 C16 S1 128.4(3)
N3 C16 S1 118.0(3)
C22 C17 C18 120.1(4)
C22 C17 N4 124.9(4)
C18 C17 N4 115.0(4)
C17 C18 C19 120.2(5)
C17 C18 H18 119.9
C19 C18 H18 119.9
C20 C19 C18 119.5(5)
C20 C19 H19 120.2
C18 C19 H19 120.2
C21 C20 C19 120.0(5)
C21 C20 H20 120.0
C19 C20 H20 120.0
C20 C21 C22 120.9(5)
C20 C21 H21 119.5
C22 C21 H21 119.5
C17 C22 C21 119.3(5)
C17 C22 H22 120.3
C21 C22 H22 120.3
C28 C23 C24 120.4(6)
C28 C23 H23 119.8
C24 C23 H23 119.8
C25 C24 C23 121.2(7)
C25 C24 H24 119.4
C23 C24 H24 119.4
C24 C25 C26 119.0(7)
C24 C25 H25 120.5
C26 C25 H25 120.5
C25 C26 C27 120.3(7)
C25 C26 H26 119.8
C27 C26 H26 119.8
C28 C27 C26 120.7(6)
C28 C27 H27 119.6
C26 C27 H27 119.6
C23 C28 C27 118.4(5)
C23 C28 C29 117.9(5)
C27 C28 C29 123.7(4)
N5 C29 C28 114.9(4)
N5 C29 H29A 108.6
C28 C29 H29A 108.6
N5 C29 H29B 108.6
C28 C29 H29B 108.6
H29A C29 H29B 107.5
C35 C30 C31 121.2(5)
C35 C30 N5 110.5(4)
C31 C30 N5 128.3(5)
C32 C31 C30 117.2(5)
C32 C31 H31 121.4
C30 C31 H31 121.4
C31 C32 C33 121.8(5)
C31 C32 H32 119.1
C33 C32 H32 119.1
C32 C33 C34 120.8(5)
C32 C33 H33 119.6
C34 C33 H33 119.6
C35 C34 C33 117.6(5)
C35 C34 H34 121.2
C33 C34 H34 121.2
C34 C35 C30 121.3(4)
C34 C35 C36 132.4(4)
C30 C35 C36 106.3(4)
N6 C36 C35 124.6(4)
N6 C36 C37 128.0(4)
C35 C36 C37 107.4(4)
O2 C37 N5 126.7(4)
O2 C37 C36 127.9(4)
N5 C37 C36 105.4(4)
N8 C38 N7 113.0(3)
N8 C38 S2 128.7(3)
N7 C38 S2 118.3(3)
C40 C39 C44 119.9(4)
C40 C39 N8 115.7(4)
C44 C39 N8 124.4(4)
C39 C40 C41 120.2(5)
C39 C40 H40 119.9
C41 C40 H40 119.9
C40 C41 C42 120.1(5)
C40 C41 H41 120.0
C42 C41 H41 120.0
C43 C42 C41 119.0(5)
C43 C42 H42 120.5
C41 C42 H42 120.5
C42 C43 C44 121.7(5)
C42 C43 H43 119.2
C44 C43 H43 119.2
C39 C44 C43 119.1(5)
C39 C44 H44 120.5
C43 C44 H44 120.5
C46 C45 C50 121.6(5)
C46 C45 H45 119.2
C50 C45 H45 119.2
C45 C46 C47 120.2(5)
C45 C46 H46 119.9
C47 C46 H46 119.9
C48 C47 C46 119.5(5)
C48 C47 H47 120.3
C46 C47 H47 120.3
C47 C48 C49 120.4(5)
C47 C48 H48 119.8
C49 C48 H48 119.8
C50 C49 C48 120.5(5)
C50 C49 H49 119.7
C48 C49 H49 119.7
C49 C50 C45 117.8(4)
C49 C50 C51 124.1(4)
C45 C50 C51 118.0(4)
N9 C51 C50 114.5(3)
N9 C51 H51A 108.6
C50 C51 H51A 108.6
N9 C51 H51B 108.6
C50 C51 H51B 108.6
H51A C51 H51B 107.6
C53 C52 C57 121.6(4)
C53 C52 N9 128.1(4)
C57 C52 N9 110.2(4)
C52 C53 C54 116.6(4)
C52 C53 H53 121.7
C54 C53 H53 121.7
C55 C54 C53 122.4(4)
C55 C54 H54 118.8
C53 C54 H54 118.8
C54 C55 C56 120.5(4)
C54 C55 H55 119.8
C56 C55 H55 119.8
C57 C56 C55 118.1(4)
C57 C56 H56 120.9
C55 C56 H56 120.9
C56 C57 C52 120.7(4)
C56 C57 C58 132.8(4)
C52 C57 C58 106.5(4)
N10 C58 C57 125.1(4)
N10 C58 C59 127.9(4)
C57 C58 C59 107.0(4)
O3 C59 N9 126.7(4)
O3 C59 C58 127.5(4)
N9 C59 C58 105.9(4)
N12 C60 N11 114.4(3)
N12 C60 S3 128.4(3)
N11 C60 S3 117.2(3)
C62 C61 C66 118.6(4)
C62 C61 N12 117.8(4)
C66 C61 N12 123.6(4)
C63 C62 C61 121.6(4)
C63 C62 H62 119.2
C61 C62 H62 119.2
C64 C63 C62 119.6(4)
C64 C63 H63 120.2
C62 C63 H63 120.2
C63 C64 C65 120.0(4)
C63 C64 H64 120.0
C65 C64 H64 120.0
C64 C65 C66 120.6(4)
C64 C65 H65 119.7
C66 C65 H65 119.7
C61 C66 C65 119.6(4)
C61 C66 H66 120.2
C65 C66 H66 120.2
C72 C67 C68 121.5(5)
C72 C67 H67 119.2
C68 C67 H67 119.2
C69 C68 C67 120.1(6)
C69 C68 H68 119.9
C67 C68 H68 119.9
C68 C69 C70 120.2(6)
C68 C69 H69 119.9
C70 C69 H69 119.9
C69 C70 C71 119.7(6)
C69 C70 H70 120.1
C71 C70 H70 120.1
C72 C71 C70 120.4(5)
C72 C71 H71 119.8
C70 C71 H71 119.8
C67 C72 C71 117.9(4)
C67 C72 C73 118.8(4)
C71 C72 C73 123.3(4)
N13 C73 C72 115.2(3)
N13 C73 H73A 108.5
C72 C73 H73A 108.5
N13 C73 H73B 108.5
C72 C73 H73B 108.5
H73A C73 H73B 107.5
C79 C74 C75 121.2(4)
C79 C74 N13 110.0(4)
C75 C74 N13 128.8(4)
C76 C75 C74 117.0(4)
C76 C75 H75 121.5
C74 C75 H75 121.5
C77 C76 C75 122.6(4)
C77 C76 H76 118.7
C75 C76 H76 118.7
C76 C77 C78 119.8(4)
C76 C77 H77 120.1
C78 C77 H77 120.1
C79 C78 C77 118.4(4)
C79 C78 H78 120.8
C77 C78 H78 120.8
C78 C79 C74 121.0(4)
C78 C79 C80 132.2(4)
C74 C79 C80 106.8(4)
N14 C80 C79 125.1(4)
N14 C80 C81 128.1(4)
C79 C80 C81 106.8(4)
O4 C81 N13 126.2(4)
O4 C81 C80 128.0(4)
N13 C81 C80 105.8(4)
N16 C82 N15 113.8(3)
N16 C82 S4 128.9(3)
N15 C82 S4 117.3(3)
C84 C83 C88 119.0(4)
C84 C83 N16 117.2(4)
C88 C83 N16 123.8(4)
C83 C84 C85 120.4(4)
C83 C84 H84 119.8
C85 C84 H84 119.8
C86 C85 C84 119.9(4)
C86 C85 H85 120.1
C84 C85 H85 120.1
C87 C86 C85 120.0(4)
C87 C86 H86 120.0
C85 C86 H86 120.0
C86 C87 C88 120.9(4)
C86 C87 H87 119.6
C88 C87 H87 119.6
C87 C88 C83 119.9(4)
C87 C88 H88 120.1
C83 C88 H88 120.1
C15 N1 C8 110.7(4)
C15 N1 C7 123.4(4)
C8 N1 C7 125.7(4)
C14 N2 N3 117.9(3)
N2 N3 C16 120.0(3)
N2 N3 H3A 120.0
C16 N3 H3A 120.0
C16 N4 C17 130.9(3)
C16 N4 H4A 114.5
C17 N4 H4A 114.5
C37 N5 C30 110.4(4)
C37 N5 C29 123.7(4)
C30 N5 C29 125.7(4)
C36 N6 N7 117.0(3)
N6 N7 C38 120.3(3)
N6 N7 H7 119.8
C38 N7 H7 119.8
C38 N8 C39 131.3(3)
C38 N8 H8 114.3
C39 N8 H8 114.3
C59 N9 C52 110.4(3)
C59 N9 C51 123.4(4)
C52 N9 C51 125.8(4)
C58 N10 N11 117.3(3)
N10 N11 C60 120.9(3)
N10 N11 H11A 119.5
C60 N11 H11A 119.5
C60 N12 C61 130.0(3)
C60 N12 H12A 115.0
C61 N12 H12A 115.0
C81 N13 C74 110.6(3)
C81 N13 C73 124.2(4)
C74 N13 C73 124.9(4)
C80 N14 N15 117.1(3)
N14 N15 C82 121.0(3)
N14 N15 H15 119.5
C82 N15 H15 119.5
C82 N16 C83 130.0(3)
C82 N16 H16 115.0
C83 N16 H16 115.0

loop_
_geom_bond_atom_site_label_1
_geom_bond_atom_site_label_2
_geom_bond_distance
C1 C6 1.368(6)
C1 C2 1.375(6)
C1 H1 0.9300
C2 C3 1.367(7)
C2 H2 0.9300
C3 C4 1.365(7)
C3 H3 0.9300
C4 C5 1.383(6)
C4 H4 0.9300
C5 C6 1.374(5)
C5 H5 0.9300
C6 C7 1.506(5)
C7 N1 1.450(5)
C7 H7A 0.9700
C7 H7B 0.9700
C8 C9 1.375(5)
C8 C13 1.383(5)
C8 N1 1.410(5)
C9 C10 1.368(6)
C9 H9 0.9300
C10 C11 1.370(6)
C10 H10 0.9300
C11 C12 1.388(5)
C11 H11 0.9300
C12 C13 1.372(5)
C12 H12 0.9300
C13 C14 1.439(5)
C14 N2 1.279(4)
C14 C15 1.496(5)
C15 O1 1.219(5)
C15 N1 1.370(5)
C16 N4 1.331(4)
C16 N3 1.364(4)
C16 S1 1.648(4)
C17 C22 1.351(5)
C17 C18 1.357(5)
C17 N4 1.413(4)
C18 C19 1.393(6)
C18 H18 0.9300
C19 C20 1.351(7)
C19 H19 0.9300
C20 C21 1.348(7)
C20 H20 0.9300
C21 C22 1.388(6)
C21 H21 0.9300
C22 H22 0.9300
C23 C28 1.359(6)
C23 C24 1.363(8)
C23 H23 0.9300
C24 C25 1.348(9)
C24 H24 0.9300
C25 C26 1.352(8)
C25 H25 0.9300
C26 C27 1.370(7)
C26 H26 0.9300
C27 C28 1.363(6)
C27 H27 0.9300
C28 C29 1.501(5)
C29 N5 1.436(5)
C29 H29A 0.9700
C29 H29B 0.9700
C30 C35 1.380(5)
C30 C31 1.381(5)
C30 N5 1.405(5)
C31 C32 1.369(6)
C31 H31 0.9300
C32 C33 1.379(6)
C32 H32 0.9300
C33 C34 1.381(5)
C33 H33 0.9300
C34 C35 1.371(5)
C34 H34 0.9300
C35 C36 1.445(5)
C36 N6 1.284(4)
C36 C37 1.493(5)
C37 O2 1.215(4)
C37 N5 1.370(5)
C38 N8 1.331(4)
C38 N7 1.368(4)
C38 S2 1.649(4)
C39 C40 1.365(5)
C39 C44 1.366(5)
C39 N8 1.416(5)
C40 C41 1.368(6)
C40 H40 0.9300
C41 C42 1.375(7)
C41 H41 0.9300
C42 C43 1.346(7)
C42 H42 0.9300
C43 C44 1.373(6)
C43 H43 0.9300
C44 H44 0.9300
C45 C46 1.360(6)
C45 C50 1.378(6)
C45 H45 0.9300
C46 C47 1.361(7)
C46 H46 0.9300
C47 C48 1.361(6)
C47 H47 0.9300
C48 C49 1.384(6)
C48 H48 0.9300
C49 C50 1.368(5)
C49 H49 0.9300
C50 C51 1.497(5)
C51 N9 1.447(4)
C51 H51A 0.9700
C51 H51B 0.9700
C52 C53 1.379(5)
C52 C57 1.390(5)
C52 N9 1.409(5)
C53 C54 1.382(6)
C53 H53 0.9300
C54 C55 1.372(6)
C54 H54 0.9300
C55 C56 1.385(5)
C55 H55 0.9300
C56 C57 1.374(5)
C56 H56 0.9300
C57 C58 1.443(5)
C58 N10 1.282(4)
C58 C59 1.502(5)
C59 O3 1.211(4)
C59 N9 1.363(5)
C60 N12 1.322(4)
C60 N11 1.364(4)
C60 S3 1.648(4)
C61 C62 1.366(5)
C61 C66 1.367(5)
C61 N12 1.418(4)
C62 C63 1.365(5)
C62 H62 0.9300
C63 C64 1.354(6)
C63 H63 0.9300
C64 C65 1.354(6)
C64 H64 0.9300
C65 C66 1.382(5)
C65 H65 0.9300
C66 H66 0.9300
C67 C72 1.350(5)
C67 C68 1.370(7)
C67 H67 0.9300
C68 C69 1.337(7)
C68 H68 0.9300
C69 C70 1.340(7)
C69 H69 0.9300
C70 C71 1.393(6)
C70 H70 0.9300
C71 C72 1.360(5)
C71 H71 0.9300
C72 C73 1.498(5)
C73 N13 1.439(4)
C73 H73A 0.9700
C73 H73B 0.9700
C74 C79 1.376(5)
C74 C75 1.378(5)
C74 N13 1.411(5)
C75 C76 1.374(6)
C75 H75 0.9300
C76 C77 1.374(6)
C76 H76 0.9300
C77 C78 1.380(5)
C77 H77 0.9300
C78 C79 1.375(5)
C78 H78 0.9300
C79 C80 1.446(5)
C80 N14 1.284(4)
C80 C81 1.494(5)
C81 O4 1.211(4)
C81 N13 1.360(5)
C82 N16 1.333(4)
C82 N15 1.365(4)
C82 S4 1.646(4)
C83 C84 1.365(5)
C83 C88 1.382(5)
C83 N16 1.409(4)
C84 C85 1.381(6)
C84 H84 0.9300
C85 C86 1.363(6)
C85 H85 0.9300
C86 C87 1.349(6)
C86 H86 0.9300
C87 C88 1.370(5)
C87 H87 0.9300
C88 H88 0.9300
N2 N3 1.349(4)
N3 H3A 0.8600
N4 H4A 0.8600
N6 N7 1.345(4)
N7 H7 0.8600
N8 H8 0.8600
N10 N11 1.348(4)
N11 H11A 0.8600
N12 H12A 0.8600
N14 N15 1.352(4)
N15 H15 0.8600
N16 H16 0.8600

loop_
_geom_hbond_atom_site_label_D
_geom_hbond_atom_site_label_H
_geom_hbond_atom_site_label_A
_geom_hbond_site_symmetry_A
_geom_hbond_distance_DH
_geom_hbond_distance_HA
_geom_hbond_distance_DA
_geom_hbond_angle_DHA
N3 H3A O1 . 0.86 2.11 2.777(4) 134
N7 H7 O2 . 0.86 2.10 2.773(4) 135
N11 H11A O3 . 0.86 2.09 2.771(4) 135
N15 H15 O4 . 0.86 2.10 2.779(4) 135
N4 H4A N2 . 0.86 2.13 2.575(4) 112
N8 H8 N6 . 0.86 2.12 2.570(5) 112
N12 H12A N10 . 0.86 2.17 2.606(4) 111
N16 H16 N14 . 0.86 2.16 2.603(4) 111
C22 H22 S1 . 0.93 2.58 3.203(5) 125
C44 H44 S2 . 0.93 2.61 3.224(5) 124
C66 H66 S3 . 0.93 2.67 3.217(4) 119
C88 H88 S4 . 0.93 2.67 3.227(4) 120
C10 H10 S3 1_465 0.93 2.80 3.697(5) 164
C21 H21 S4 2_657 0.93 2.80 3.710(5) 166
C32 H32 S1 1_565 0.93 2.74 3.648(6) 166
C43 H43 S3 2_756 0.93 2.81 3.712(6) 165
C76 H76 S2 1_465 0.93 2.84 3.721(5) 159
C41 H41 Cg2 2_666 0.93 2.99 3.788(6) 145
C78 H78 Cg12 1_465 0.93 2.95 3.717(5) 141

loop_
_geom_torsion_atom_site_label_1
_geom_torsion_atom_site_label_2
_geom_torsion_atom_site_label_3
_geom_torsion_atom_site_label_4
_geom_torsion
C6 C1 C2 C3 -0.7(8)
C1 C2 C3 C4 0.3(9)
C2 C3 C4 C5 0.2(9)
C3 C4 C5 C6 -0.3(8)
C2 C1 C6 C5 0.6(7)
C2 C1 C6 C7 -179.4(4)
C4 C5 C6 C1 -0.1(7)
C4 C5 C6 C7 179.9(4)
C1 C6 C7 N1 154.4(4)
C5 C6 C7 N1 -25.6(6)
C13 C8 C9 C10 1.3(6)
N1 C8 C9 C10 -178.8(4)
C8 C9 C10 C11 -0.6(7)
C9 C10 C11 C12 0.0(7)
C10 C11 C12 C13 -0.2(6)
C11 C12 C13 C8 0.9(6)
C11 C12 C13 C14 -179.0(4)
C9 C8 C13 C12 -1.5(6)
N1 C8 C13 C12 178.6(4)
C9 C8 C13 C14 178.4(4)
N1 C8 C13 C14 -1.4(5)
C12 C13 C14 N2 2.6(7)
C8 C13 C14 N2 -177.3(4)
C12 C13 C14 C15 -179.2(4)
C8 C13 C14 C15 0.9(4)
N2 C14 C15 O1 -1.1(7)
C13 C14 C15 O1 -179.2(4)
N2 C14 C15 N1 178.1(4)
C13 C14 C15 N1 -0.1(4)
C22 C17 C18 C19 1.3(7)
N4 C17 C18 C19 -178.8(4)
C17 C18 C19 C20 -0.9(8)
C18 C19 C20 C21 0.1(9)
C19 C20 C21 C22 0.2(9)
C18 C17 C22 C21 -0.9(7)
N4 C17 C22 C21 179.1(4)
C20 C21 C22 C17 0.2(8)
C28 C23 C24 C25 -1.4(10)
C23 C24 C25 C26 1.7(12)
C24 C25 C26 C27 0.0(11)
C25 C26 C27 C28 -2.0(9)
C24 C23 C28 C27 -0.6(8)
C24 C23 C28 C29 179.8(5)
C26 C27 C28 C23 2.3(7)
C26 C27 C28 C29 -178.2(5)
C23 C28 C29 N5 -180.0(4)
C27 C28 C29 N5 0.5(6)
C35 C30 C31 C32 -2.0(7)
N5 C30 C31 C32 177.9(4)
C30 C31 C32 C33 1.5(7)
C31 C32 C33 C34 -0.1(7)
C32 C33 C34 C35 -0.9(7)
C33 C34 C35 C30 0.4(6)
C33 C34 C35 C36 179.7(4)
C31 C30 C35 C34 1.1(6)
N5 C30 C35 C34 -178.8(4)
C31 C30 C35 C36 -178.3(4)
N5 C30 C35 C36 1.7(5)
C34 C35 C36 N6 -2.1(7)
C30 C35 C36 N6 177.3(4)
C34 C35 C36 C37 179.6(5)
C30 C35 C36 C37 -1.0(4)
N6 C36 C37 O2 2.5(7)
C35 C36 C37 O2 -179.3(4)
N6 C36 C37 N5 -178.3(4)
C35 C36 C37 N5 0.0(4)
C44 C39 C40 C41 0.9(7)
N8 C39 C40 C41 -179.8(4)
C39 C40 C41 C42 -0.8(8)
C40 C41 C42 C43 1.0(8)
C41 C42 C43 C44 -1.3(8)
C40 C39 C44 C43 -1.2(7)
N8 C39 C44 C43 179.6(4)
C42 C43 C44 C39 1.4(8)
C50 C45 C46 C47 1.8(8)
C45 C46 C47 C48 -1.6(9)
C46 C47 C48 C49 0.5(8)
C47 C48 C49 C50 0.5(7)
C48 C49 C50 C45 -0.4(6)
C48 C49 C50 C51 -180.0(4)
C46 C45 C50 C49 -0.8(7)
C46 C45 C50 C51 178.9(4)
C49 C50 C51 N9 26.9(6)
C45 C50 C51 N9 -152.7(4)
C57 C52 C53 C54 -0.4(6)
N9 C52 C53 C54 178.7(4)
C52 C53 C54 C55 0.0(6)
C53 C54 C55 C56 0.6(7)
C54 C55 C56 C57 -0.9(6)
C55 C56 C57 C52 0.5(6)
C55 C56 C57 C58 178.7(4)
C53 C52 C57 C56 0.1(6)
N9 C52 C57 C56 -179.1(4)
C53 C52 C57 C58 -178.5(4)
N9 C52 C57 C58 2.3(4)
C56 C57 C58 N10 -1.6(7)
C52 C57 C58 N10 176.7(4)
C56 C57 C58 C59 -179.7(4)
C52 C57 C58 C59 -1.4(4)
N10 C58 C59 O3 1.5(7)
C57 C58 C59 O3 179.5(4)
N10 C58 C59 N9 -178.0(4)
C57 C58 C59 N9 0.0(4)
C66 C61 C62 C63 -1.5(7)
N12 C61 C62 C63 -179.2(4)
C61 C62 C63 C64 1.4(8)
C62 C63 C64 C65 -1.1(8)
C63 C64 C65 C66 1.1(8)
C62 C61 C66 C65 1.5(7)
N12 C61 C66 C65 179.0(4)
C64 C65 C66 C61 -1.3(7)
C72 C67 C68 C69 2.0(9)
C67 C68 C69 C70 -2.3(10)
C68 C69 C70 C71 0.3(9)
C69 C70 C71 C72 2.1(8)
C68 C67 C72 C71 0.4(7)
C68 C67 C72 C73 -180.0(5)
C70 C71 C72 C67 -2.4(7)
C70 C71 C72 C73 178.0(4)
C67 C72 C73 N13 173.9(4)
C71 C72 C73 N13 -6.5(6)
C79 C74 C75 C76 1.4(6)
N13 C74 C75 C76 -178.8(4)
C74 C75 C76 C77 -0.6(7)
C75 C76 C77 C78 -0.5(7)
C76 C77 C78 C79 0.8(6)
C77 C78 C79 C74 0.0(6)
C77 C78 C79 C80 -179.0(4)
C75 C74 C79 C78 -1.2(6)
N13 C74 C79 C78 179.0(4)
C75 C74 C79 C80 178.1(4)
N13 C74 C79 C80 -1.7(4)
C78 C79 C80 N14 2.4(7)
C74 C79 C80 N14 -176.7(4)
C78 C79 C80 C81 -179.7(4)
C74 C79 C80 C81 1.2(4)
N14 C80 C81 O4 -2.9(7)
C79 C80 C81 O4 179.3(4)
N14 C80 C81 N13 177.6(4)
C79 C80 C81 N13 -0.2(4)
C88 C83 C84 C85 0.5(7)
N16 C83 C84 C85 178.8(4)
C83 C84 C85 C86 -0.8(8)
C84 C85 C86 C87 1.1(9)
C85 C86 C87 C88 -1.2(8)
C86 C87 C88 C83 1.0(8)
C84 C83 C88 C87 -0.6(7)
N16 C83 C88 C87 -178.7(4)
O1 C15 N1 C8 178.4(4)
C14 C15 N1 C8 -0.8(4)
O1 C15 N1 C7 3.6(7)
C14 C15 N1 C7 -175.5(3)
C9 C8 N1 C15 -178.4(4)
C13 C8 N1 C15 1.5(5)
C9 C8 N1 C7 -3.8(7)
C13 C8 N1 C7 176.0(4)
C6 C7 N1 C15 -98.7(5)
C6 C7 N1 C8 87.4(5)
C13 C14 N2 N3 177.7(3)
C15 C14 N2 N3 -0.1(6)
C14 N2 N3 C16 179.3(4)
N4 C16 N3 N2 -5.8(5)
S1 C16 N3 N2 174.6(3)
N3 C16 N4 C17 174.5(4)
S1 C16 N4 C17 -6.0(7)
C22 C17 N4 C16 23.1(7)
C18 C17 N4 C16 -156.9(4)
O2 C37 N5 C30 -179.7(4)
C36 C37 N5 C30 1.1(4)
O2 C37 N5 C29 -3.6(7)
C36 C37 N5 C29 177.1(3)
C35 C30 N5 C37 -1.8(5)
C31 C30 N5 C37 178.2(4)
C35 C30 N5 C29 -177.8(4)
C31 C30 N5 C29 2.3(7)
C28 C29 N5 C37 105.0(5)
C28 C29 N5 C30 -79.5(5)
C35 C36 N6 N7 -177.8(4)
C37 C36 N6 N7 0.2(6)
C36 N6 N7 C38 -178.5(3)
N8 C38 N7 N6 5.5(5)
S2 C38 N7 N6 -174.5(3)
N7 C38 N8 C39 -171.3(4)
S2 C38 N8 C39 8.8(7)
C40 C39 N8 C38 155.9(4)
C44 C39 N8 C38 -24.8(7)
O3 C59 N9 C52 -178.1(4)
C58 C59 N9 C52 1.4(4)
O3 C59 N9 C51 -5.1(7)
C58 C59 N9 C51 174.4(3)
C53 C52 N9 C59 178.5(4)
C57 C52 N9 C59 -2.4(4)
C53 C52 N9 C51 5.6(6)
C57 C52 N9 C51 -175.2(3)
C50 C51 N9 C59 98.9(4)
C50 C51 N9 C52 -89.1(5)
C57 C58 N10 N11 -177.5(3)
C59 C58 N10 N11 0.2(6)
C58 N10 N11 C60 -179.5(3)
N12 C60 N11 N10 5.6(5)
S3 C60 N11 N10 -175.9(3)
N11 C60 N12 C61 -177.6(4)
S3 C60 N12 C61 4.1(6)
C62 C61 N12 C60 -153.5(4)
C66 C61 N12 C60 29.0(7)
O4 C81 N13 C74 179.7(4)
C80 C81 N13 C74 -0.8(4)
O4 C81 N13 C73 5.9(7)
C80 C81 N13 C73 -174.6(3)
C79 C74 N13 C81 1.7(5)
C75 C74 N13 C81 -178.1(4)
C79 C74 N13 C73 175.4(4)
C75 C74 N13 C73 -4.4(7)
C72 C73 N13 C81 -104.6(5)
C72 C73 N13 C74 82.5(5)
C79 C80 N14 N15 177.8(3)
C81 C80 N14 N15 0.4(6)
C80 N14 N15 C82 178.7(4)
N16 C82 N15 N14 -5.7(5)
S4 C82 N15 N14 175.7(3)
N15 C82 N16 C83 176.4(4)
S4 C82 N16 C83 -5.2(7)
C84 C83 N16 C82 154.5(4)
C88 C83 N16 C82 -27.3(7)
